data_4332860
loop_
_publ_author_name
'Zheng, Shao-Liang'
'Gembicky, Milan'
'Messerschmidt, Marc'
'Dominiak, Paulina M.'
'Coppens, Philip'

_publ_section_title
;
 Effect of the Environment on Molecular Properties:&#x00A0; Synthesis,
 Structure, and Photoluminescence of Cu(I)
 Bis(2,9-dimethyl-1,10-phenanthroline) Nanoclusters in Eight Different
 Supramolecular Frameworks
;
_journal_issue 23
_journal_name_full 'Inorganic Chemistry'
_journal_page_first 9281
_journal_page_last 9289
_journal_paper_doi 10.1021/ic0609709
_journal_volume 45
_journal_year 2006
_chemical_formula_sum 'C48 H41 Cu N4 O3'
_chemical_formula_weight 785.39
_chemical_name_common Cu(dmp)2-THPE
_chemical_name_systematic
; 
 ? 
;
_space_group_IT_number 14
_symmetry_cell_setting monoclinic
_symmetry_space_group_name_Hall '-P 2ybc'
_symmetry_space_group_name_H-M 'P 1 21/c 1'
_atom_sites_solution_hydrogens geom
_atom_sites_solution_primary direct
_atom_sites_solution_secondary difmap
_audit_creation_method SHELXL-97
_cell_angle_alpha 90.00
_cell_angle_beta 131.779(6)
_cell_angle_gamma 90.00
_cell_formula_units_Z 4
_cell_length_a 14.890(2)
_cell_length_b 17.595(2)
_cell_length_c 20.016(2)
_cell_measurement_reflns_used 642
_cell_measurement_temperature 90(2)
_cell_measurement_theta_max 25
_cell_measurement_theta_min 2.5
_cell_volume 3910.5(9)
_computing_cell_refinement 'Bruker SMART'
_computing_data_collection 'Bruker SMART'
_computing_data_reduction 'Bruker SAINT'
_computing_molecular_graphics 'Bruker SHELXTL'
_computing_publication_material 'Bruker SHELXTL'
_computing_structure_refinement 'SHELXL-97 (Sheldrick, 1997)'
_computing_structure_solution 'SHELXS-97 (Sheldrick, 1990)'
_diffrn_ambient_temperature 90(2)
_diffrn_measured_fraction_theta_full 0.996
_diffrn_measured_fraction_theta_max 0.996
_diffrn_measurement_device_type 'CCD area detector'
_diffrn_measurement_method 'phi and omega scans'
_diffrn_radiation_monochromator graphite
_diffrn_radiation_source 'fine-focus sealed tube'
_diffrn_radiation_type MoK\a
_diffrn_radiation_wavelength 0.71073
_diffrn_reflns_av_R_equivalents 0.0317
_diffrn_reflns_av_sigmaI/netI 0.0194
_diffrn_reflns_limit_h_max 19
_diffrn_reflns_limit_h_min -19
_diffrn_reflns_limit_k_max 23
_diffrn_reflns_limit_k_min -23
_diffrn_reflns_limit_l_max 26
_diffrn_reflns_limit_l_min -26
_diffrn_reflns_number 57867
_diffrn_reflns_theta_full 27.95
_diffrn_reflns_theta_max 27.95
_diffrn_reflns_theta_min 1.79
_exptl_absorpt_coefficient_mu 0.607
_exptl_absorpt_correction_T_max 0.9418
_exptl_absorpt_correction_T_min 0.8882
_exptl_absorpt_correction_type 'empirical SADABS'
_exptl_absorpt_process_details 'Blessing, R. (1995) Acta Crystallogr., A51, 33-38'
_exptl_crystal_colour red
_exptl_crystal_density_diffrn 1.334
_exptl_crystal_density_method 'not measured'
_exptl_crystal_description plate
_exptl_crystal_F_000 1640
_exptl_crystal_size_max 0.20
_exptl_crystal_size_mid 0.12
_exptl_crystal_size_min 0.10
_refine_diff_density_max 1.497
_refine_diff_density_min -0.526
_refine_diff_density_rms 0.062
_refine_ls_extinction_method none
_refine_ls_goodness_of_fit_ref 1.028
_refine_ls_hydrogen_treatment difmap
_refine_ls_matrix_type full
_refine_ls_number_parameters 508
_refine_ls_number_reflns 9368
_refine_ls_number_restraints 0
_refine_ls_restrained_S_all 1.028
_refine_ls_R_factor_all 0.0407
_refine_ls_R_factor_gt 0.0363
_refine_ls_shift/su_max 0.001
_refine_ls_shift/su_mean 0.000
_refine_ls_structure_factor_coef Fsqd
_refine_ls_weighting_details 'calc w=1/[\s^2^(Fo^2^)+(0.0615P)^2^+2.7678P] where P=(Fo^2^+2Fc^2^)/3'
_refine_ls_weighting_scheme calc
_refine_ls_wR_factor_gt 0.1048
_refine_ls_wR_factor_ref 0.1091
_reflns_number_gt 8440
_reflns_number_total 9368
_reflns_threshold_expression >2sigma(I)
_cod_data_source_file ic0609709sup1.cif
_cod_data_source_block Cu(dmp)2-THPE
_cod_original_cell_volume 3910.5(8)
_cod_original_sg_symbol_H-M P21/c
_cod_database_code 4332860

loop_
_symmetry_equiv_pos_as_xyz
'x, y, z'
'-x, y+1/2, -z+1/2'
'-x, -y, -z'
'x, -y-1/2, z-1/2'

loop_
_atom_site_label
_atom_site_type_symbol
_atom_site_fract_x
_atom_site_fract_y
_atom_site_fract_z
_atom_site_U_iso_or_equiv
_atom_site_adp_type
_atom_site_occupancy
_atom_site_symmetry_multiplicity
_atom_site_calc_flag
_atom_site_refinement_flags
Cu1 Cu 0.423240(17) -0.013345(11) 0.773709(12) 0.02026(7) Uani 1 1 d .
O1 O -0.59291(11) -0.20582(7) -0.07920(9) 0.0291(3) Uani 1 1 d .
H1O H -0.6519 -0.2443 -0.1145 0.075(10) Uiso 1 1 d R
O2 O 0.23663(10) -0.19936(7) 0.33166(8) 0.0280(3) Uani 1 1 d .
O3 O -0.19195(12) -0.63064(7) 0.29650(9) 0.0295(3) Uani 1 1 d .
H3O H -0.2074 -0.6557 0.2499 0.051(7) Uiso 1 1 d R
N1 N 0.59596(12) 0.01087(7) 0.88425(9) 0.0193(3) Uani 1 1 d .
N2 N 0.48242(12) -0.12270(7) 0.81030(8) 0.0193(2) Uani 1 1 d .
N3 N 0.26937(12) 0.01663(7) 0.74590(9) 0.0173(2) Uani 1 1 d .
N4 N 0.32988(12) 0.02597(7) 0.64681(9) 0.0189(2) Uani 1 1 d .
C1 C 0.64947(15) 0.07793(9) 0.92092(11) 0.0240(3) Uani 1 1 d .
C2 C 0.77336(16) 0.08253(10) 0.99865(12) 0.0283(4) Uani 1 1 d .
H2A H 0.8092 0.1308 1.0239 0.034 Uiso 1 1 calc R
C3 C 0.84173(16) 0.01836(10) 1.03767(11) 0.0274(4) Uani 1 1 d .
H3A H 0.9251 0.0218 1.0892 0.033 Uiso 1 1 calc R
C4 C 0.78701(14) -0.05308(10) 1.00059(10) 0.0228(3) Uani 1 1 d .
C5 C 0.85106(15) -0.12369(11) 1.03718(11) 0.0273(3) Uani 1 1 d .
H5A H 0.9348 -0.1234 1.0883 0.033 Uiso 1 1 calc R
C6 C 0.79363(15) -0.19054(10) 0.99976(11) 0.0274(3) Uani 1 1 d .
H6A H 0.8377 -0.2367 1.0250 0.033 Uiso 1 1 calc R
C7 C 0.66722(15) -0.19318(9) 0.92260(10) 0.0231(3) Uani 1 1 d .
C8 C 0.60187(17) -0.26131(10) 0.88320(12) 0.0293(4) Uani 1 1 d .
H8A H 0.6419 -0.3089 0.9065 0.035 Uiso 1 1 calc R
C9 C 0.48058(16) -0.25878(10) 0.81132(12) 0.0290(4) Uani 1 1 d .
H9A H 0.4357 -0.3045 0.7855 0.035 Uiso 1 1 calc R
C10 C 0.42231(14) -0.18765(9) 0.77556(10) 0.0236(3) Uani 1 1 d .
C11 C 0.60275(13) -0.12493(9) 0.88394(10) 0.0188(3) Uani 1 1 d .
C12 C 0.66352(14) -0.05371(9) 0.92382(10) 0.0192(3) Uani 1 1 d .
C13 C 0.57418(18) 0.14781(10) 0.87682(14) 0.0326(4) Uani 1 1 d .
H13A H 0.4914 0.1334 0.8244 0.049 Uiso 1 1 calc R
H13B H 0.6073 0.1801 0.8579 0.049 Uiso 1 1 calc R
H13C H 0.5743 0.1757 0.9193 0.049 Uiso 1 1 calc R
C14 C 0.28933(16) -0.18350(10) 0.69814(12) 0.0329(4) Uani 1 1 d .
H14A H 0.2647 -0.1302 0.6824 0.049 Uiso 1 1 calc R
H14B H 0.2471 -0.2074 0.7147 0.049 Uiso 1 1 calc R
H14C H 0.2691 -0.2102 0.6466 0.049 Uiso 1 1 calc R
C15 C 0.24099(15) 0.00835(8) 0.79593(11) 0.0196(3) Uani 1 1 d .
C16 C 0.12572(15) 0.02876(9) 0.76305(11) 0.0221(3) Uani 1 1 d .
H16A H 0.1068 0.0216 0.7995 0.026 Uiso 1 1 calc R
C17 C 0.04126(14) 0.05876(9) 0.67880(11) 0.0221(3) Uani 1 1 d .
H17A H -0.0355 0.0735 0.6572 0.027 Uiso 1 1 calc R
C18 C 0.06929(13) 0.06756(8) 0.62465(10) 0.0188(3) Uani 1 1 d .
C19 C -0.01356(14) 0.09738(9) 0.53515(10) 0.0213(3) Uani 1 1 d .
H19A H -0.0912 0.1136 0.5106 0.026 Uiso 1 1 calc R
C20 C 0.01741(14) 0.10270(9) 0.48539(10) 0.0216(3) Uani 1 1 d .
H20A H -0.0386 0.1228 0.4264 0.026 Uiso 1 1 calc R
C21 C 0.13345(14) 0.07838(8) 0.52035(10) 0.0193(3) Uani 1 1 d .
C22 C 0.16860(15) 0.07852(9) 0.47022(10) 0.0226(3) Uani 1 1 d .
H22A H 0.1146 0.0960 0.4100 0.027 Uiso 1 1 calc R
C23 C 0.28116(16) 0.05335(9) 0.50871(11) 0.0251(3) Uani 1 1 d .
H23A H 0.3051 0.0531 0.4750 0.030 Uiso 1 1 calc R
C24 C 0.36152(15) 0.02782(9) 0.59818(11) 0.0228(3) Uani 1 1 d .
C25 C 0.21765(13) 0.05041(8) 0.60840(10) 0.0170(3) Uani 1 1 d .
C26 C 0.18481(13) 0.04506(8) 0.66138(10) 0.0168(3) Uani 1 1 d .
C27 C 0.33609(16) -0.02380(10) 0.88812(11) 0.0248(3) Uani 1 1 d .
H27A H 0.4090 -0.0343 0.8982 0.037 Uiso 1 1 calc R
H27B H 0.3067 -0.0711 0.8937 0.037 Uiso 1 1 calc R
H27C H 0.3547 0.0129 0.9327 0.037 Uiso 1 1 calc R
C28 C 0.48686(19) 0.00182(12) 0.64330(14) 0.0357(4) Uani 1 1 d .
H28A H 0.5287 -0.0136 0.7049 0.054 Uiso 1 1 calc R
H28B H 0.5310 0.0436 0.6440 0.054 Uiso 1 1 calc R
H28C H 0.4826 -0.0414 0.6104 0.054 Uiso 1 1 calc R
C31 C -0.49594(14) -0.23352(9) 0.00127(11) 0.0233(3) Uani 1 1 d .
C32 C -0.39901(15) -0.18498(9) 0.06052(12) 0.0264(3) Uani 1 1 d .
H32A H -0.4020 -0.1342 0.0430 0.032 Uiso 1 1 calc R
C33 C -0.29871(15) -0.20991(9) 0.14439(12) 0.0253(3) Uani 1 1 d .
H33A H -0.2344 -0.1754 0.1841 0.030 Uiso 1 1 calc R
C34 C -0.28896(14) -0.28470(9) 0.17281(11) 0.0210(3) Uani 1 1 d .
C35 C -0.38624(14) -0.33266(9) 0.11279(11) 0.0236(3) Uani 1 1 d .
H35A H -0.3828 -0.3836 0.1300 0.028 Uiso 1 1 calc R
C36 C -0.48875(14) -0.30803(9) 0.02804(12) 0.0246(3) Uani 1 1 d .
H36A H -0.5538 -0.3421 -0.0115 0.030 Uiso 1 1 calc R
C37 C 0.14228(14) -0.22673(9) 0.31796(11) 0.0225(3) Uani 1 1 d .
C38 C 0.14067(14) -0.22970(9) 0.38696(11) 0.0241(3) Uani 1 1 d .
H38A H 0.2094 -0.2132 0.4453 0.029 Uiso 1 1 calc R
C39 C 0.04059(14) -0.25628(9) 0.37188(10) 0.0224(3) Uani 1 1 d .
H39A H 0.0427 -0.2577 0.4203 0.027 Uiso 1 1 calc R
C40 C -0.06317(14) -0.28105(9) 0.28730(10) 0.0202(3) Uani 1 1 d .
C41 C -0.06027(14) -0.27922(9) 0.21912(11) 0.0231(3) Uani 1 1 d .
H41A H -0.1289 -0.2961 0.1609 0.028 Uiso 1 1 calc R
C42 C 0.03931(15) -0.25364(10) 0.23342(11) 0.0244(3) Uani 1 1 d .
H42A H 0.0381 -0.2542 0.1854 0.029 Uiso 1 1 calc R
C43 C -0.18237(14) -0.55482(9) 0.29107(11) 0.0214(3) Uani 1 1 d .
C44 C -0.18484(18) -0.50691(10) 0.34463(13) 0.0282(4) Uani 1 1 d .
H44A H -0.1894 -0.5280 0.3860 0.034 Uiso 1 1 calc R
C45 C -0.18074(16) -0.42833(9) 0.33902(12) 0.0255(3) Uani 1 1 d .
H45A H -0.1843 -0.3970 0.3759 0.031 Uiso 1 1 calc R
C46 C -0.17163(13) -0.39447(9) 0.28118(10) 0.0193(3) Uani 1 1 d .
C47 C -0.16260(15) -0.44361(9) 0.23113(10) 0.0219(3) Uani 1 1 d .
H47A H -0.1517 -0.4226 0.1932 0.026 Uiso 1 1 calc R
C48 C -0.16891(15) -0.52223(9) 0.23464(11) 0.0217(3) Uani 1 1 d .
H48A H -0.1641 -0.5537 0.1986 0.026 Uiso 1 1 calc R
C49 C -0.17647(14) -0.30784(9) 0.26865(10) 0.0201(3) Uani 1 1 d .
C50 C -0.18771(16) -0.26639(10) 0.33063(12) 0.0268(3) Uani 1 1 d .
H50D H -0.2602 -0.2840 0.3179 0.040 Uiso 1 1 calc R
H50A H -0.1934 -0.2115 0.3201 0.040 Uiso 1 1 calc R
H50B H -0.1167 -0.2773 0.3933 0.040 Uiso 1 1 calc R

loop_
_atom_site_aniso_label
_atom_site_aniso_U_11
_atom_site_aniso_U_22
_atom_site_aniso_U_33
_atom_site_aniso_U_23
_atom_site_aniso_U_13
_atom_site_aniso_U_12
Cu1 0.02004(11) 0.01862(11) 0.01982(11) 0.00382(6) 0.01232(9) 0.00521(6)
O1 0.0219(6) 0.0218(6) 0.0335(6) 0.0047(5) 0.0142(5) 0.0018(4)
O2 0.0188(5) 0.0256(6) 0.0312(6) 0.0082(5) 0.0132(5) -0.0010(4)
O3 0.0420(7) 0.0175(6) 0.0388(7) -0.0030(5) 0.0310(6) -0.0035(5)
N1 0.0232(6) 0.0190(6) 0.0199(6) -0.0010(5) 0.0162(6) -0.0004(5)
N2 0.0201(6) 0.0178(6) 0.0170(6) 0.0019(5) 0.0111(5) 0.0028(5)
N3 0.0210(6) 0.0131(6) 0.0174(6) 0.0007(4) 0.0125(5) 0.0011(4)
N4 0.0227(6) 0.0157(6) 0.0196(6) 0.0008(5) 0.0146(5) 0.0023(5)
C1 0.0324(8) 0.0218(7) 0.0281(8) -0.0044(6) 0.0245(7) -0.0043(6)
C2 0.0328(9) 0.0302(9) 0.0289(8) -0.0109(7) 0.0235(8) -0.0121(7)
C3 0.0247(8) 0.0389(10) 0.0203(7) -0.0062(6) 0.0157(7) -0.0084(7)
C4 0.0219(7) 0.0309(8) 0.0178(7) -0.0004(6) 0.0141(6) -0.0012(6)
C5 0.0200(7) 0.0397(10) 0.0182(7) 0.0057(7) 0.0111(6) 0.0051(7)
C6 0.0239(8) 0.0323(9) 0.0217(8) 0.0094(6) 0.0133(7) 0.0108(7)
C7 0.0244(8) 0.0234(8) 0.0197(7) 0.0047(6) 0.0139(6) 0.0058(6)
C8 0.0347(9) 0.0186(7) 0.0296(8) 0.0056(6) 0.0193(8) 0.0075(6)
C9 0.0332(9) 0.0176(7) 0.0289(8) -0.0002(6) 0.0176(8) 0.0009(6)
C10 0.0245(8) 0.0198(7) 0.0218(7) 0.0005(6) 0.0135(7) 0.0013(6)
C11 0.0202(7) 0.0199(7) 0.0167(6) 0.0019(5) 0.0125(6) 0.0027(5)
C12 0.0207(7) 0.0231(7) 0.0161(6) 0.0003(5) 0.0131(6) 0.0004(6)
C13 0.0446(10) 0.0195(8) 0.0439(10) -0.0025(7) 0.0338(9) -0.0005(7)
C14 0.0252(8) 0.0249(8) 0.0301(9) -0.0017(7) 0.0107(7) -0.0037(7)
C15 0.0248(7) 0.0152(6) 0.0197(7) -0.0003(5) 0.0152(6) 0.0003(5)
C16 0.0268(8) 0.0210(7) 0.0249(8) -0.0008(6) 0.0199(7) -0.0008(6)
C17 0.0208(7) 0.0203(7) 0.0255(8) -0.0020(6) 0.0155(6) -0.0007(6)
C18 0.0196(7) 0.0139(6) 0.0198(7) -0.0021(5) 0.0118(6) -0.0012(5)
C19 0.0175(7) 0.0184(7) 0.0210(7) -0.0008(5) 0.0099(6) 0.0004(5)
C20 0.0214(7) 0.0178(7) 0.0165(7) 0.0001(5) 0.0089(6) -0.0010(5)
C21 0.0234(7) 0.0139(6) 0.0174(7) -0.0011(5) 0.0122(6) -0.0025(5)
C22 0.0288(8) 0.0195(7) 0.0178(7) -0.0005(5) 0.0148(6) -0.0034(6)
C23 0.0348(9) 0.0230(8) 0.0250(8) -0.0006(6) 0.0231(7) -0.0016(6)
C24 0.0272(8) 0.0204(7) 0.0256(8) 0.0011(6) 0.0196(7) 0.0028(6)
C25 0.0202(7) 0.0109(6) 0.0186(7) -0.0013(5) 0.0123(6) -0.0015(5)
C26 0.0203(7) 0.0109(6) 0.0177(6) -0.0013(5) 0.0121(6) -0.0008(5)
C27 0.0295(8) 0.0250(8) 0.0206(7) 0.0045(6) 0.0170(7) 0.0052(6)
C28 0.0352(10) 0.0461(11) 0.0384(10) 0.0093(8) 0.0297(9) 0.0141(8)
C31 0.0206(7) 0.0199(7) 0.0304(8) 0.0006(6) 0.0174(7) 0.0010(6)
C32 0.0253(8) 0.0160(7) 0.0374(9) 0.0008(6) 0.0207(8) -0.0011(6)
C33 0.0228(7) 0.0170(7) 0.0339(9) -0.0042(6) 0.0179(7) -0.0042(6)
C34 0.0203(7) 0.0188(7) 0.0267(8) -0.0019(6) 0.0169(6) -0.0014(6)
C35 0.0229(7) 0.0175(7) 0.0298(8) -0.0001(6) 0.0173(7) -0.0028(6)
C36 0.0203(7) 0.0188(7) 0.0304(8) -0.0015(6) 0.0151(7) -0.0035(6)
C37 0.0182(7) 0.0165(7) 0.0256(8) 0.0052(6) 0.0117(6) 0.0014(5)
C38 0.0193(7) 0.0206(7) 0.0202(7) 0.0017(6) 0.0080(6) -0.0007(6)
C39 0.0247(7) 0.0189(7) 0.0202(7) 0.0013(6) 0.0135(6) 0.0002(6)
C40 0.0202(7) 0.0170(7) 0.0230(7) -0.0016(5) 0.0142(6) -0.0017(5)
C41 0.0207(7) 0.0247(8) 0.0214(7) -0.0036(6) 0.0130(6) -0.0038(6)
C42 0.0223(7) 0.0265(8) 0.0244(8) 0.0007(6) 0.0156(7) -0.0011(6)
C43 0.0202(7) 0.0192(7) 0.0244(7) -0.0016(6) 0.0147(6) -0.0016(5)
C44 0.0421(10) 0.0244(8) 0.0336(9) -0.0022(7) 0.0317(9) -0.0048(7)
C45 0.0359(9) 0.0225(8) 0.0299(8) -0.0064(6) 0.0268(8) -0.0045(6)
C46 0.0194(7) 0.0194(7) 0.0202(7) -0.0031(5) 0.0136(6) -0.0030(5)
C47 0.0273(8) 0.0213(7) 0.0218(7) -0.0005(6) 0.0183(7) -0.0004(6)
C48 0.0251(7) 0.0207(7) 0.0219(7) -0.0041(6) 0.0167(7) -0.0005(6)
C49 0.0218(7) 0.0178(7) 0.0232(7) -0.0040(5) 0.0159(6) -0.0033(5)
C50 0.0332(9) 0.0221(8) 0.0342(9) -0.0086(6) 0.0261(8) -0.0052(6)

loop_
_atom_type_symbol
_atom_type_description
_atom_type_scat_dispersion_real
_atom_type_scat_dispersion_imag
_atom_type_scat_source
C C 0.0033 0.0016 'International Tables Vol C Tables 4.2.6.8 and 6.1.1.4'
H H 0.0000 0.0000 'International Tables Vol C Tables 4.2.6.8 and 6.1.1.4'
N N 0.0061 0.0033 'International Tables Vol C Tables 4.2.6.8 and 6.1.1.4'
O O 0.0106 0.0060 'International Tables Vol C Tables 4.2.6.8 and 6.1.1.4'
Cu Cu 0.3201 1.2651 'International Tables Vol C Tables 4.2.6.8 and 6.1.1.4'

loop_
_geom_angle_atom_site_label_1
_geom_angle_atom_site_label_2
_geom_angle_atom_site_label_3
_geom_angle
N1 Cu1 N3 128.52(5)
N1 Cu1 N2 82.87(5)
N3 Cu1 N2 118.78(5)
N1 Cu1 N4 127.20(5)
N3 Cu1 N4 82.09(5)
N2 Cu1 N4 122.72(5)
C1 N1 C12 118.44(14)
C1 N1 Cu1 130.06(12)
C12 N1 Cu1 111.50(10)
C10 N2 C11 118.85(13)
C10 N2 Cu1 130.19(11)
C11 N2 Cu1 110.93(10)
C15 N3 C26 118.74(13)
C15 N3 Cu1 129.12(11)
C26 N3 Cu1 112.04(10)
C24 N4 C25 118.48(13)
C24 N4 Cu1 129.62(11)
C25 N4 Cu1 111.84(10)
N1 C1 C2 121.16(16)
N1 C1 C13 117.66(15)
C2 C1 C13 121.18(16)
C3 C2 C1 120.69(16)
C2 C3 C4 119.16(16)
C12 C4 C3 117.29(16)
C12 C4 C5 119.44(15)
C3 C4 C5 123.27(15)
C6 C5 C4 120.75(15)
C5 C6 C7 121.16(15)
C11 C7 C8 117.11(15)
C11 C7 C6 119.38(15)
C8 C7 C6 123.50(15)
C9 C8 C7 119.77(15)
C8 C9 C10 119.71(16)
N2 C10 C9 121.61(15)
N2 C10 C14 117.77(15)
C9 C10 C14 120.61(15)
N2 C11 C7 122.88(14)
N2 C11 C12 117.54(13)
C7 C11 C12 119.56(14)
N1 C12 C4 123.25(15)
N1 C12 C11 117.07(13)
C4 C12 C11 119.67(14)
N3 C15 C16 121.18(14)
N3 C15 C27 117.06(14)
C16 C15 C27 121.76(14)
C17 C16 C15 120.28(15)
C16 C17 C18 119.40(14)
C26 C18 C17 117.05(14)
C26 C18 C19 119.41(14)
C17 C18 C19 123.54(14)
C20 C19 C18 120.90(14)
C19 C20 C21 120.85(14)
C25 C21 C22 116.73(14)
C25 C21 C20 119.71(14)
C22 C21 C20 123.53(14)
C23 C22 C21 119.68(14)
C22 C23 C24 120.17(15)
N4 C24 C23 121.41(15)
N4 C24 C28 117.03(15)
C23 C24 C28 121.56(15)
N4 C25 C21 123.51(14)
N4 C25 C26 117.09(13)
C21 C25 C26 119.39(13)
N3 C26 C18 123.34(14)
N3 C26 C25 116.93(13)
C18 C26 C25 119.72(13)
O1 C31 C32 118.24(15)
O1 C31 C36 123.12(15)
C32 C31 C36 118.64(15)
C33 C32 C31 120.62(15)
C32 C33 C34 121.87(15)
C35 C34 C33 116.89(15)
C35 C34 C49 123.93(14)
C33 C34 C49 119.10(14)
C34 C35 C36 121.87(15)
C31 C36 C35 120.11(15)
O2 C37 C38 121.41(15)
O2 C37 C42 121.65(15)
C38 C37 C42 116.94(14)
C39 C38 C37 121.31(15)
C38 C39 C40 121.84(15)
C41 C40 C39 116.60(14)
C41 C40 C49 120.89(14)
C39 C40 C49 122.50(14)
C42 C41 C40 122.16(15)
C41 C42 C37 121.10(15)
O3 C43 C44 118.66(15)
O3 C43 C48 123.35(14)
C44 C43 C48 117.99(15)
C43 C44 C45 121.17(15)
C46 C45 C44 121.88(15)
C45 C46 C47 116.28(14)
C45 C46 C49 122.81(14)
C47 C46 C49 120.86(13)
C48 C47 C46 122.51(14)
C47 C48 C43 120.04(14)
C46 C49 C40 109.83(12)
C46 C49 C34 111.04(12)
C40 C49 C34 109.15(13)
C46 C49 C50 110.85(13)
C40 C49 C50 110.44(13)
C34 C49 C50 105.44(13)

loop_
_geom_bond_atom_site_label_1
_geom_bond_atom_site_label_2
_geom_bond_distance
Cu1 N1 2.0270(14)
Cu1 N3 2.0342(14)
Cu1 N2 2.0384(13)
Cu1 N4 2.0389(13)
O1 C31 1.348(2)
O2 C37 1.3295(19)
O3 C43 1.3536(19)
N1 C1 1.337(2)
N1 C12 1.367(2)
N2 C10 1.327(2)
N2 C11 1.366(2)
N3 C15 1.329(2)
N3 C26 1.3635(19)
N4 C24 1.335(2)
N4 C25 1.3626(19)
C1 C2 1.416(2)
C1 C13 1.493(2)
C2 C3 1.364(3)
C3 C4 1.410(2)
C4 C12 1.406(2)
C4 C5 1.435(2)
C5 C6 1.350(3)
C6 C7 1.434(2)
C7 C11 1.404(2)
C7 C8 1.408(2)
C8 C9 1.368(3)
C9 C10 1.416(2)
C10 C14 1.496(2)
C11 C12 1.437(2)
C15 C16 1.415(2)
C15 C27 1.499(2)
C16 C17 1.370(2)
C17 C18 1.406(2)
C18 C26 1.404(2)
C18 C19 1.436(2)
C19 C20 1.351(2)
C20 C21 1.431(2)
C21 C25 1.406(2)
C21 C22 1.407(2)
C22 C23 1.370(2)
C23 C24 1.409(2)
C24 C28 1.504(2)
C25 C26 1.436(2)
C31 C32 1.392(2)
C31 C36 1.393(2)
C32 C33 1.378(2)
C33 C34 1.402(2)
C34 C35 1.391(2)
C34 C49 1.539(2)
C35 C36 1.395(2)
C37 C38 1.398(2)
C37 C42 1.408(2)
C38 C39 1.390(2)
C39 C40 1.399(2)
C40 C41 1.394(2)
C40 C49 1.539(2)
C41 C42 1.385(2)
C43 C44 1.383(2)
C43 C48 1.395(2)
C44 C45 1.392(2)
C45 C46 1.387(2)
C46 C47 1.396(2)
C46 C49 1.539(2)
C47 C48 1.391(2)
C49 C50 1.541(2)

loop_
_geom_hbond_atom_site_label_D
_geom_hbond_atom_site_label_H
_geom_hbond_atom_site_label_A
_geom_hbond_distance_DH
_geom_hbond_distance_HA
_geom_hbond_distance_DA
_geom_hbond_angle_DHA
_geom_hbond_site_symmetry_A
O1 H1O O2 0.95 1.59 2.5249(17) 168.9 4_455
O3 H3O O2 0.91 1.58 2.4921(18) 178.9 2_545
